data_7044972
loop_
_publ_author_name
'Lim, Kwang Soo'
'Song, Jeong Hwa'
'Kang, Dong Won'
'Kang, Minjung'
'Eom, Sunhwi'
'Koh, Eui Kwan'
'Hong, Chang Seop'

_publ_section_title
;
 Reversible crystal-to-amorphous structural transformations and magnetic
 variations in single end-on azide-bridged M<sup>II</sup> (M = Mn, Ni)
 coordination polymers.
;
_journal_issue 3
_journal_name_full 'Dalton transactions (Cambridge, England : 2003)'
_journal_page_first 845
_journal_page_last 851
_journal_paper_doi 10.1039/c7dt03886k
_journal_volume 47
_journal_year 2018
_chemical_formula_sum 'C18 H20 N8 Ni O4'
_chemical_formula_weight 471.13
_space_group_crystal_system monoclinic
_space_group_IT_number 15
_space_group_name_Hall '-C 2yc'
_space_group_name_H-M_alt 'C 1 2/c 1'
_symmetry_space_group_name_Hall '-C 2yc'
_symmetry_space_group_name_H-M 'C 1 2/c 1'
_atom_sites_solution_hydrogens mixed
_audit_creation_method SHELXL-2017/1
_audit_update_record
;
2017-11-28 deposited with the CCDC.
2017-12-06 downloaded from the CCDC.
;
_cell_angle_alpha 90
_cell_angle_beta 94.031(2)
_cell_angle_gamma 90
_cell_formula_units_Z 4
_cell_length_a 17.0182(4)
_cell_length_b 14.1255(3)
_cell_length_c 7.8942(2)
_cell_measurement_reflns_used 3201
_cell_measurement_temperature 100(2)
_cell_measurement_theta_max 28.241
_cell_measurement_theta_min 3.1265
_cell_volume 1893.00(8)
_computing_cell_refinement 'Bruker SMART APEXll'
_computing_data_collection 'Bruker SMART APEXll'
_computing_data_reduction 'Bruker SAINT'
_computing_molecular_graphics WingX
_computing_publication_material WingX
_computing_structure_refinement 'SHELXL-2017/1 (Sheldrick, 2017)'
_computing_structure_solution SHELXTL
_diffrn_ambient_temperature 100(2)
_diffrn_measured_fraction_theta_full 1.000
_diffrn_measured_fraction_theta_max 0.994
_diffrn_measurement_device_type 'CCD area detector'
_diffrn_measurement_method 'phi scan'
_diffrn_radiation_type MoK\a
_diffrn_radiation_wavelength 0.71073
_diffrn_reflns_av_R_equivalents 0.0653
_diffrn_reflns_av_unetI/netI 0.0601
_diffrn_reflns_Laue_measured_fraction_full 1.000
_diffrn_reflns_Laue_measured_fraction_max 0.994
_diffrn_reflns_limit_h_max 22
_diffrn_reflns_limit_h_min -20
_diffrn_reflns_limit_k_max 17
_diffrn_reflns_limit_k_min -18
_diffrn_reflns_limit_l_max 10
_diffrn_reflns_limit_l_min -8
_diffrn_reflns_number 8188
_diffrn_reflns_point_group_measured_fraction_full 1.000
_diffrn_reflns_point_group_measured_fraction_max 0.994
_diffrn_reflns_theta_full 25.242
_diffrn_reflns_theta_max 28.273
_diffrn_reflns_theta_min 1.876
_diffrn_source 'fine-focus sealed tube'
_exptl_absorpt_coefficient_mu 1.073
_exptl_absorpt_correction_T_max 0.9384
_exptl_absorpt_correction_T_min 0.8213
_exptl_absorpt_correction_type multi-scan
_exptl_absorpt_process_details SADABS
_exptl_crystal_colour green
_exptl_crystal_density_diffrn 1.653
_exptl_crystal_description plate
_exptl_crystal_F_000 976
_exptl_crystal_size_max 0.191
_exptl_crystal_size_mid 0.178
_exptl_crystal_size_min 0.060
_refine_diff_density_max 0.389
_refine_diff_density_min -0.522
_refine_diff_density_rms 0.089
_refine_ls_extinction_method none
_refine_ls_goodness_of_fit_ref 1.080
_refine_ls_hydrogen_treatment mixed
_refine_ls_matrix_type full
_refine_ls_number_parameters 153
_refine_ls_number_reflns 2350
_refine_ls_number_restraints 0
_refine_ls_restrained_S_all 1.080
_refine_ls_R_factor_all 0.0490
_refine_ls_R_factor_gt 0.0397
_refine_ls_shift/su_max 0.000
_refine_ls_shift/su_mean 0.000
_refine_ls_structure_factor_coef Fsqd
_refine_ls_weighting_details 'w=1/[\s^2^(Fo^2^)+(0.0525P)^2^+0.1088P] where P=(Fo^2^+2Fc^2^)/3'
_refine_ls_weighting_scheme calc
_refine_ls_wR_factor_gt 0.1019
_refine_ls_wR_factor_ref 0.1079
_reflns_Friedel_coverage 0.000
_reflns_number_gt 1956
_reflns_number_total 2350
_reflns_threshold_expression 'I > 2\s(I)'
_cod_data_source_file c7dt03886k2.cif
_cod_data_source_block complex2
_cod_depositor_comments
;
The following automatic conversions were performed:

'_exptl_absorpt_correction_type' value 'MULTI-SCAN' changed to
'multi-scan' according to
/home/data/users/saulius/crontab/automatic-downloads/rss-feeds/RSC/lib/dictionaries/cif_core.dic
dictionary named 'cif_core.dic' version 2.4.2 from 2011-04-26.

Automatic conversion script
Id: cif_fix_values 4973 2017-02-22 13:04:09Z antanas 

 Adding full bibliography for 7044971--7044972.cif.
;
_cod_database_code 7044972
_shelx_shelxl_version_number 2017/1
_shelx_space_group_comment
;
The symmetry employed for this shelxl refinement is uniquely defined
by the following loop, which should always be used as a source of
symmetry information in preference to the above space-group names.
They are only intended as comments.
;
_shelx_estimated_absorpt_t_min 0.821
_shelx_estimated_absorpt_t_max 0.938

loop_
_space_group_symop_operation_xyz
'x, y, z'
'-x, y, -z+1/2'
'x+1/2, y+1/2, z'
'-x+1/2, y+1/2, -z+1/2'
'-x, -y, -z'
'x, -y, z-1/2'
'-x+1/2, -y+1/2, -z'
'x+1/2, -y+1/2, z-1/2'

loop_
_atom_site_label
_atom_site_type_symbol
_atom_site_fract_x
_atom_site_fract_y
_atom_site_fract_z
_atom_site_U_iso_or_equiv
_atom_site_adp_type
_atom_site_occupancy
_atom_site_site_symmetry_order
_atom_site_calc_flag
_atom_site_refinement_flags_posn
_atom_site_refinement_flags_adp
_atom_site_refinement_flags_occupancy
Ni1 Ni 0.500000 1.000000 0.000000 0.01162(14) Uani 1 2 d S . P
C1 C 0.66603(12) 0.90432(14) 0.0350(2) 0.0139(4) Uani 1 1 d . . .
C2 C 0.72742(12) 0.86753(14) 0.1492(2) 0.0162(4) Uani 1 1 d . . .
H2 H 0.717540 0.857700 0.264849 0.019 Uiso 1 1 calc R U .
C3 C 0.79956(12) 0.84631(14) 0.0963(2) 0.0147(4) Uani 1 1 d . . .
H3 H 0.839030 0.821719 0.175346 0.018 Uiso 1 1 calc R U .
C4 C 0.75979(12) 0.89513(14) -0.1813(2) 0.0153(4) Uani 1 1 d . . .
H4 H 0.771866 0.904309 -0.295832 0.018 Uiso 1 1 calc R U .
C5 C 0.68654(12) 0.91778(15) -0.1351(2) 0.0160(4) Uani 1 1 d . . .
H5 H 0.648684 0.942852 -0.217326 0.019 Uiso 1 1 calc R U .
C6 C 0.89744(11) 0.84429(15) -0.1154(3) 0.0162(4) Uani 1 1 d . . .
H6A H 0.897608 0.838594 -0.240336 0.019 Uiso 1 1 calc R U .
H6B H 0.918071 0.784453 -0.064327 0.019 Uiso 1 1 calc R U .
C7 C 0.95004(12) 0.92560(14) -0.0547(2) 0.0145(4) Uani 1 1 d . . .
C8 C 0.92443(13) 1.01895(15) -0.0680(3) 0.0165(4) Uani 1 1 d . . .
H8 H 0.872586 1.032337 -0.114291 0.020 Uiso 1 1 calc R U .
C9 C 0.97400(13) 1.09286(15) -0.0140(3) 0.0164(4) Uani 1 1 d . . .
H9 H 0.955883 1.156355 -0.024176 0.020 Uiso 1 1 calc R U .
N1 N 0.81627(9) 0.85965(12) -0.0678(2) 0.0137(4) Uani 1 1 d . . .
N2 N 0.500000 1.05666(16) 0.250000 0.0115(5) Uani 1 2 d S T P
N3 N 0.500000 1.14257(19) 0.250000 0.0197(5) Uani 1 2 d S T P
N4 N 0.500000 1.2229(2) 0.250000 0.0414(9) Uani 1 2 d S T P
O1 O 0.59787(8) 0.92253(10) 0.08722(17) 0.0156(3) Uani 1 1 d . . .
O2 O 0.43401(9) 0.88965(12) 0.0857(2) 0.0204(4) Uani 1 1 d . . .
H10 H 0.4055(16) 0.850(2) 0.046(3) 0.032(8) Uiso 1 1 d . . .
H11 H 0.4254(15) 0.8987(18) 0.193(4) 0.030(7) Uiso 1 1 d . . .
N5 N 0.250000 0.750000 0.000000 0.0184(5) Uani 1 2 d S . P
N6 N 0.31905(11) 0.74536(14) -0.0112(2) 0.0213(4) Uani 1 1 d . . .

loop_
_atom_site_aniso_label
_atom_site_aniso_U_11
_atom_site_aniso_U_22
_atom_site_aniso_U_33
_atom_site_aniso_U_23
_atom_site_aniso_U_13
_atom_site_aniso_U_12
Ni1 0.0096(2) 0.0158(2) 0.0095(2) -0.00015(12) 0.00137(14) -0.00048(13)
C1 0.0135(9) 0.0139(10) 0.0145(9) -0.0029(7) 0.0019(7) -0.0023(8)
C2 0.0181(10) 0.0182(10) 0.0126(9) 0.0014(8) 0.0028(8) 0.0011(8)
C3 0.0144(10) 0.0164(10) 0.0130(9) 0.0001(7) -0.0005(7) -0.0015(8)
C4 0.0169(10) 0.0174(10) 0.0116(9) 0.0012(7) 0.0008(8) -0.0013(8)
C5 0.0152(10) 0.0186(11) 0.0139(9) 0.0014(7) 0.0002(8) -0.0013(8)
C6 0.0102(9) 0.0191(11) 0.0197(10) -0.0019(8) 0.0041(8) 0.0010(8)
C7 0.0136(10) 0.0180(10) 0.0126(9) -0.0002(7) 0.0057(7) -0.0019(8)
C8 0.0094(10) 0.0206(11) 0.0196(10) 0.0026(8) 0.0003(8) 0.0001(8)
C9 0.0161(10) 0.0161(10) 0.0176(10) 0.0027(8) 0.0058(8) 0.0025(8)
N1 0.0105(8) 0.0151(9) 0.0155(8) -0.0006(6) 0.0025(6) -0.0003(7)
N2 0.0112(11) 0.0133(12) 0.0104(10) 0.000 0.0022(9) 0.000
N3 0.0268(14) 0.0214(15) 0.0116(11) 0.000 0.0060(10) 0.000
N4 0.083(3) 0.0185(16) 0.0257(15) 0.000 0.0226(16) 0.000
O1 0.0119(7) 0.0215(8) 0.0137(7) 0.0008(5) 0.0034(5) 0.0027(6)
O2 0.0220(8) 0.0260(9) 0.0139(7) -0.0051(6) 0.0051(6) -0.0107(7)
N5 0.0205(14) 0.0155(13) 0.0190(12) -0.0045(10) 0.0001(10) -0.0028(10)
N6 0.0178(10) 0.0266(10) 0.0197(9) -0.0049(8) 0.0021(7) -0.0017(8)

loop_
_atom_type_symbol
_atom_type_description
_atom_type_scat_dispersion_real
_atom_type_scat_dispersion_imag
_atom_type_scat_source
C C 0.0033 0.0016 'International Tables Vol C Tables 4.2.6.8 and 6.1.1.4'
H H 0.0000 0.0000 'International Tables Vol C Tables 4.2.6.8 and 6.1.1.4'
N N 0.0061 0.0033 'International Tables Vol C Tables 4.2.6.8 and 6.1.1.4'
O O 0.0106 0.0060 'International Tables Vol C Tables 4.2.6.8 and 6.1.1.4'
Ni Ni 0.3393 1.1124 'International Tables Vol C Tables 4.2.6.8 and 6.1.1.4'

loop_
_geom_angle_atom_site_label_1
_geom_angle_atom_site_label_2
_geom_angle_atom_site_label_3
_geom_angle
_geom_angle_site_symmetry_1
_geom_angle_site_symmetry_3
O2 Ni1 O2 180.0 5_675 .
O2 Ni1 O1 93.71(6) 5_675 .
O2 Ni1 O1 86.29(6) . .
O2 Ni1 O1 86.29(6) 5_675 5_675
O2 Ni1 O1 93.71(6) . 5_675
O1 Ni1 O1 180.0 . 5_675
O2 Ni1 N2 86.83(6) 5_675 5_675
O2 Ni1 N2 93.17(6) . 5_675
O1 Ni1 N2 93.28(5) . 5_675
O1 Ni1 N2 86.72(5) 5_675 5_675
O2 Ni1 N2 93.17(6) 5_675 .
O2 Ni1 N2 86.83(6) . .
O1 Ni1 N2 86.72(5) . .
O1 Ni1 N2 93.28(5) 5_675 .
N2 Ni1 N2 180.0 5_675 .
O1 C1 C5 124.25(18) . .
O1 C1 C2 120.48(17) . .
C5 C1 C2 115.27(18) . .
C3 C2 C1 121.53(18) . .
C2 C3 N1 121.14(18) . .
C5 C4 N1 121.83(18) . .
C4 C5 C1 120.72(19) . .
N1 C6 C7 110.62(16) . .
C8 C7 C9 119.02(17) . 5_775
C8 C7 C6 121.37(19) . .
C9 C7 C6 119.61(18) 5_775 .
C9 C8 C7 120.6(2) . .
C8 C9 C7 120.40(19) . 5_775
C3 N1 C4 119.51(17) . .
C3 N1 C6 119.03(16) . .
C4 N1 C6 121.18(17) . .
N3 N2 Ni1 112.08(6) . .
N3 N2 Ni1 112.08(6) . 2_655
Ni1 N2 Ni1 135.85(11) . 2_655
N4 N3 N2 180.0 . .
C1 O1 Ni1 136.31(12) . .
N6 N5 N6 180.0 . 7_565

loop_
_geom_bond_atom_site_label_1
_geom_bond_atom_site_label_2
_geom_bond_distance
_geom_bond_site_symmetry_2
Ni1 O2 2.0628(16) 5_675
Ni1 O2 2.0628(16) .
Ni1 O1 2.0699(13) .
Ni1 O1 2.0699(13) 5_675
Ni1 N2 2.1297(8) 5_675
Ni1 N2 2.1297(8) .
C1 O1 1.284(2) .
C1 C5 1.424(3) .
C1 C2 1.429(3) .
C2 C3 1.358(3) .
C3 N1 1.359(2) .
C4 C5 1.361(3) .
C4 N1 1.362(2) .
C6 N1 1.473(2) .
C6 C7 1.513(3) .
C7 C8 1.390(3) .
C7 C9 1.391(3) 5_775
C8 C9 1.390(3) .
N2 N3 1.213(3) .
N3 N4 1.135(4) .
N5 N6 1.1865(18) .
N5 N6 1.1865(18) 7_565
